data_7155696
loop_
_publ_author_name
'Li, Cong-Xiang'
'Liu, Rui-Juan'
'Yin, Kun'
'Wen, Li-Rong'
'Li, Ming'

_publ_section_title
;
 Synthesis of disulfides tethered pyrroles from \b-ketothioamides via
 bicyclization/ring-opening/oxidative coupling reaction
;
_journal_name_full 'Org. Biomol. Chem.'
_journal_paper_doi 10.1039/C7OB00655A
_journal_year 2017
_chemical_formula_moiety 'C56 H46 N4 O8 S2'
_chemical_formula_sum 'C56 H46 N4 O8 S2'
_chemical_formula_weight 967.09
_chemical_name_systematic
; 
 ? 
;
_space_group_IT_number 2
_symmetry_cell_setting triclinic
_symmetry_space_group_name_Hall '-P 1'
_symmetry_space_group_name_H-M 'P -1'
_atom_sites_solution_hydrogens geom
_atom_sites_solution_primary direct
_atom_sites_solution_secondary difmap
_audit_creation_method SHELXL-97
_audit_update_record
;
2013-07-16 deposited with the CCDC.
2017-06-16 downloaded from the CCDC.
;
_cell_angle_alpha 75.148(11)
_cell_angle_beta 83.740(12)
_cell_angle_gamma 72.575(13)
_cell_formula_units_Z 2
_cell_length_a 11.660(3)
_cell_length_b 12.790(2)
_cell_length_c 20.164(5)
_cell_measurement_reflns_used 8773
_cell_measurement_temperature 296(2)
_cell_measurement_theta_max 27.46
_cell_measurement_theta_min 1.72
_cell_volume 2771.5(11)
_computing_cell_refinement 'CrystalClear (Rigaku Inc., 2007)'
_computing_data_collection 'CrystalClear (Rigaku Inc., 2007)'
_computing_data_reduction 'CrystalClear (Rigaku Inc., 2007)'
_computing_molecular_graphics 'Olex2 Ver 1.1'
_computing_publication_material 'SHELX97 (Sheldrick, 2008)'
_computing_structure_refinement 'Olex2 Ver 1.1'
_computing_structure_solution 'SHELXS-97 (Sheldrick, 2008)'
_diffrn_ambient_temperature 296(2)
_diffrn_measured_fraction_theta_full 0.997
_diffrn_measured_fraction_theta_max 0.997
_diffrn_measurement_device_type 'MM007-HF CCD(Saturn 724+)'
_diffrn_measurement_method '\w scans at fixed \c = 45\%'
_diffrn_radiation_monochromator Confocal
_diffrn_radiation_source 'rotating anode'
_diffrn_radiation_type MoK\a
_diffrn_radiation_wavelength 0.71073
_diffrn_reflns_av_R_equivalents 0.0563
_diffrn_reflns_av_sigmaI/netI 0.0558
_diffrn_reflns_limit_h_max 13
_diffrn_reflns_limit_h_min -13
_diffrn_reflns_limit_k_max 15
_diffrn_reflns_limit_k_min -15
_diffrn_reflns_limit_l_max 23
_diffrn_reflns_limit_l_min -23
_diffrn_reflns_number 29909
_diffrn_reflns_theta_full 25.00
_diffrn_reflns_theta_max 25.00
_diffrn_reflns_theta_min 1.05
_exptl_absorpt_coefficient_mu 0.150
_exptl_absorpt_correction_T_max 1.0000
_exptl_absorpt_correction_T_min 0.7413
_exptl_absorpt_correction_type multi-scan
_exptl_absorpt_process_details 'CrystalClear (Rigaku Inc., 2007)'
_exptl_crystal_colour yellow
_exptl_crystal_density_diffrn 1.159
_exptl_crystal_density_method 'not measured'
_exptl_crystal_description plate
_exptl_crystal_F_000 1012
_exptl_crystal_size_max 0.30
_exptl_crystal_size_mid 0.20
_exptl_crystal_size_min 0.04
_platon_squeeze_details
;
The unit cell contains 2 acetic ether molecules which have been 
treated as a diffuse conteibution to the scattering without specific 
atom positions by SQUEEZE/PLATON.
;
_refine_diff_density_max 0.268
_refine_diff_density_min -0.314
_refine_diff_density_rms 0.056
_refine_ls_extinction_method none
_refine_ls_goodness_of_fit_ref 1.081
_refine_ls_hydrogen_treatment constr
_refine_ls_matrix_type full
_refine_ls_number_parameters 674
_refine_ls_number_reflns 9737
_refine_ls_number_restraints 126
_refine_ls_restrained_S_all 1.089
_refine_ls_R_factor_all 0.0873
_refine_ls_R_factor_gt 0.0710
_refine_ls_shift/su_max 0.001
_refine_ls_shift/su_mean 0.000
_refine_ls_structure_factor_coef Fsqd
_refine_ls_weighting_details 'calc w=1/[\s^2^(Fo^2^)+(0.0870P)^2^+1.2265P] where P=(Fo^2^+2Fc^2^)/3'
_refine_ls_weighting_scheme calc
_refine_ls_wR_factor_gt 0.1810
_refine_ls_wR_factor_ref 0.1936
_reflns_number_gt 7731
_reflns_number_total 9737
_reflns_threshold_expression >2sigma(I)
_cod_data_source_file c7ob00655a2.cif
_cod_data_source_block mx2512
_cod_original_cell_volume 2771.6(10)
_cod_original_sg_symbol_H-M P-1
_cod_database_code 7155696

loop_
_symmetry_equiv_pos_as_xyz
'x, y, z'
'-x, -y, -z'

loop_
_atom_site_label
_atom_site_type_symbol
_atom_site_fract_x
_atom_site_fract_y
_atom_site_fract_z
_atom_site_U_iso_or_equiv
_atom_site_adp_type
_atom_site_occupancy
_atom_site_symmetry_multiplicity
_atom_site_calc_flag
_atom_site_refinement_flags
_atom_site_disorder_assembly
_atom_site_disorder_group
S1 S 0.08101(7) 0.87866(7) 0.20633(4) 0.0558(2) Uani 1 1 d . . .
S2 S 0.16490(7) 0.96963(6) 0.24732(4) 0.0532(2) Uani 1 1 d . . .
O1 O 0.2779(2) 0.5432(2) 0.33368(12) 0.0930(9) Uani 1 1 d . . .
O2 O 0.2452(3) 0.4347(2) 0.19677(14) 0.0899(8) Uani 1 1 d D . .
O3 O 0.3825(4) 0.3180(3) 0.27109(17) 0.1195(12) Uani 1 1 d . . .
O4 O 0.4542(2) 0.6982(2) 0.37994(14) 0.0801(7) Uani 1 1 d . . .
O5 O 0.3927(2) 0.8694(2) 0.49174(17) 0.0915(9) Uani 1 1 d U . .
O6 O 0.4877(2) 0.6928(2) 0.53990(14) 0.0804(7) Uani 1 1 d U . .
O7 O 0.3005(2) 0.5600(2) 0.59122(14) 0.0806(7) Uani 1 1 d . . .
O29 O 0.6298(3) 0.3988(3) 0.21776(18) 0.1278(13) Uani 1 1 d . . .
N1 N 0.2707(2) 0.7864(2) 0.12708(12) 0.0517(6) Uani 1 1 d . . .
N2 N 0.5287(3) 0.4900(3) 0.29627(17) 0.0915(10) Uani 1 1 d . . .
H2A H 0.5916 0.4743 0.3197 0.110 Uiso 1 1 calc R . .
H2B H 0.4606 0.5290 0.3098 0.110 Uiso 1 1 calc R . .
N3 N 0.06617(19) 0.90900(17) 0.37515(11) 0.0419(5) Uani 1 1 d . . .
N4 N 0.3475(3) 0.5490(3) 0.48178(19) 0.0936(11) Uani 1 1 d . . .
H4A H 0.3754 0.4775 0.4992 0.112 Uiso 1 1 d R . .
H4B H 0.2867 0.5605 0.4573 0.112 Uiso 1 1 d R . .
C1 C 0.2002(3) 0.7713(2) 0.18605(14) 0.0498(7) Uani 1 1 d . . .
C2 C 0.2468(3) 0.6607(3) 0.22409(15) 0.0530(7) Uani 1 1 d . . .
C3 C 0.3487(3) 0.6090(2) 0.18592(15) 0.0531(7) Uani 1 1 d . A .
C4 C 0.3612(3) 0.6881(3) 0.12659(15) 0.0543(7) Uani 1 1 d . . .
C5 C 0.2034(3) 0.6068(3) 0.29200(16) 0.0608(8) Uani 1 1 d . . .
C6 C 0.0741(3) 0.6226(3) 0.31041(17) 0.0614(8) Uani 1 1 d . . .
C7 C -0.0106(4) 0.6460(4) 0.2620(2) 0.0839(11) Uani 1 1 d . . .
H7 H 0.0118 0.6595 0.2156 0.101 Uiso 1 1 calc R . .
C8 C -0.1285(5) 0.6493(4) 0.2820(3) 0.1095(15) Uani 1 1 d . . .
H8 H -0.1849 0.6640 0.2491 0.131 Uiso 1 1 calc R . .
C9 C -0.1619(5) 0.6312(4) 0.3495(3) 0.1110(17) Uani 1 1 d . . .
H9 H -0.2413 0.6332 0.3628 0.133 Uiso 1 1 calc R . .
C10 C -0.0797(5) 0.6099(4) 0.3985(3) 0.1030(16) Uani 1 1 d . . .
H10 H -0.1040 0.5994 0.4446 0.124 Uiso 1 1 calc R . .
C11 C 0.0387(4) 0.6042(3) 0.37950(19) 0.0770(11) Uani 1 1 d . . .
H11 H 0.0947 0.5880 0.4128 0.092 Uiso 1 1 calc R . .
C12 C 0.4219(3) 0.4864(3) 0.19961(17) 0.0646(9) Uani 1 1 d . . .
H12 H 0.4510 0.4738 0.1540 0.078 Uiso 1 1 calc R A .
C13 C 0.5367(4) 0.4543(3) 0.2400(2) 0.0788(11) Uani 1 1 d . A .
C14 C 0.3490(4) 0.4040(3) 0.22750(19) 0.0805(11) Uani 1 1 d . A .
C15 C 0.1524(7) 0.3763(6) 0.2223(4) 0.095(2) Uani 0.747(10) 1 d PDU A 1
H15A H 0.0733 0.4284 0.2120 0.114 Uiso 0.747(10) 1 calc PR A 1
H15B H 0.1565 0.3482 0.2717 0.114 Uiso 0.747(10) 1 calc PR A 1
C16 C 0.1721(7) 0.2813(6) 0.1892(5) 0.127(3) Uani 0.747(10) 1 d PDU A 1
H16A H 0.1622 0.3101 0.1407 0.190 Uiso 0.747(10) 1 calc PR A 1
H16B H 0.1148 0.2400 0.2079 0.190 Uiso 0.747(10) 1 calc PR A 1
H16C H 0.2521 0.2322 0.1975 0.190 Uiso 0.747(10) 1 calc PR A 1
C17 C 0.4472(3) 0.6755(3) 0.06821(17) 0.0644(9) Uani 1 1 d . . .
C18 C 0.5695(4) 0.6413(4) 0.0791(3) 0.0953(13) Uani 1 1 d . . .
H18 H 0.5976 0.6296 0.1226 0.114 Uiso 1 1 calc R . .
C19 C 0.6507(5) 0.6244(5) 0.0229(4) 0.133(2) Uani 1 1 d . . .
H19 H 0.7332 0.6018 0.0290 0.160 Uiso 1 1 calc R . .
C20 C 0.6069(7) 0.6416(6) -0.0408(4) 0.142(3) Uani 1 1 d . . .
H20 H 0.6609 0.6291 -0.0774 0.171 Uiso 1 1 calc R . .
C21 C 0.4887(7) 0.6760(5) -0.0515(3) 0.127(2) Uani 1 1 d . . .
H21 H 0.4611 0.6882 -0.0952 0.152 Uiso 1 1 calc R . .
C22 C 0.4079(5) 0.6931(4) 0.00281(19) 0.0961(14) Uani 1 1 d . . .
H22 H 0.3258 0.7168 -0.0047 0.115 Uiso 1 1 calc R . .
C23 C 0.2627(3) 0.8932(3) 0.07866(15) 0.0573(8) Uani 1 1 d . . .
C24 C 0.1796(4) 0.9317(3) 0.0284(2) 0.0882(12) Uani 1 1 d . . .
H24 H 0.1281 0.8901 0.0254 0.106 Uiso 1 1 calc R . .
C25 C 0.1742(6) 1.0348(5) -0.0180(3) 0.1189(18) Uani 1 1 d . . .
H25 H 0.1190 1.0620 -0.0527 0.143 Uiso 1 1 calc R . .
C26 C 0.2502(6) 1.0968(4) -0.0128(3) 0.120(2) Uani 1 1 d . . .
H26 H 0.2464 1.1653 -0.0439 0.144 Uiso 1 1 calc R . .
C27 C 0.3308(6) 1.0570(5) 0.0382(3) 0.1260(19) Uani 1 1 d . . .
H27 H 0.3812 1.0989 0.0425 0.151 Uiso 1 1 calc R . .
C28 C 0.3375(4) 0.9543(4) 0.0835(2) 0.0938(13) Uani 1 1 d . . .
H28 H 0.3937 0.9266 0.1177 0.113 Uiso 1 1 calc R . .
C29 C 0.1696(2) 0.9020(2) 0.33451(13) 0.0442(6) Uani 1 1 d . . .
C30 C 0.2659(2) 0.8308(2) 0.37440(14) 0.0447(6) Uani 1 1 d . . .
C31 C 0.2178(2) 0.7942(2) 0.44155(14) 0.0438(6) Uani 1 1 d . B .
C32 C 0.0941(2) 0.8419(2) 0.44055(13) 0.0405(6) Uani 1 1 d . . .
C33 C 0.3925(3) 0.7920(3) 0.35137(16) 0.0546(7) Uani 1 1 d . . .
C34 C 0.4479(3) 0.8639(3) 0.29436(16) 0.0593(8) Uani 1 1 d . . .
C35 C 0.5339(3) 0.8106(4) 0.25138(19) 0.0769(10) Uani 1 1 d . . .
H35 H 0.5539 0.7328 0.2576 0.092 Uiso 1 1 calc R . .
C36 C 0.5893(4) 0.8731(5) 0.1996(2) 0.0974(14) Uani 1 1 d . . .
H36 H 0.6456 0.8372 0.1703 0.117 Uiso 1 1 calc R . .
C37 C 0.5632(4) 0.9874(5) 0.1903(2) 0.0996(14) Uani 1 1 d . . .
H37 H 0.6017 1.0286 0.1550 0.120 Uiso 1 1 calc R . .
C38 C 0.4808(4) 1.0409(4) 0.2329(2) 0.0867(12) Uani 1 1 d . . .
H38 H 0.4635 1.1185 0.2268 0.104 Uiso 1 1 calc R . .
C39 C 0.4228(3) 0.9798(3) 0.28516(18) 0.0646(8) Uani 1 1 d . . .
H39 H 0.3668 1.0165 0.3142 0.077 Uiso 1 1 calc R . .
C40 C 0.2848(3) 0.7329(2) 0.50759(15) 0.0501(7) Uani 1 1 d . . .
H40 H 0.2301 0.7607 0.5437 0.060 Uiso 1 1 calc R B .
C41 C 0.3122(3) 0.6047(3) 0.53072(19) 0.0601(8) Uani 1 1 d . B .
C42 C 0.3971(3) 0.7676(3) 0.51178(17) 0.0639(8) Uani 1 1 d . B .
C43 C 0.5868(6) 0.7349(6) 0.5512(3) 0.084(2) Uani 0.583(6) 1 d PDU B 1
H43A H 0.6373 0.6812 0.5871 0.101 Uiso 0.583(6) 1 calc PR B 1
H43B H 0.5552 0.8061 0.5646 0.101 Uiso 0.583(6) 1 calc PR B 1
C44 C 0.6588(7) 0.7506(9) 0.4835(5) 0.119(3) Uani 0.583(6) 1 d PDU B 1
H44A H 0.6094 0.8080 0.4492 0.179 Uiso 0.583(6) 1 calc PR B 1
H44B H 0.6844 0.6809 0.4691 0.179 Uiso 0.583(6) 1 calc PR B 1
H44C H 0.7280 0.7728 0.4894 0.179 Uiso 0.583(6) 1 calc PR B 1
C45 C 0.0015(2) 0.8287(2) 0.49553(13) 0.0432(6) Uani 1 1 d . . .
C46 C -0.0938(2) 0.9175(2) 0.50801(14) 0.0453(6) Uani 1 1 d . . .
H46 H -0.1007 0.9896 0.4808 0.054 Uiso 1 1 calc R . .
C47 C -0.1788(3) 0.9014(3) 0.55994(16) 0.0566(7) Uani 1 1 d . . .
H47 H -0.2413 0.9624 0.5680 0.068 Uiso 1 1 calc R . .
C48 C -0.1706(3) 0.7943(3) 0.59987(18) 0.0720(10) Uani 1 1 d . . .
H48 H -0.2288 0.7826 0.6341 0.086 Uiso 1 1 calc R . .
C49 C -0.0762(3) 0.7051(3) 0.58896(19) 0.0755(10) Uani 1 1 d . . .
H49 H -0.0697 0.6333 0.6166 0.091 Uiso 1 1 calc R . .
C50 C 0.0089(3) 0.7212(2) 0.53731(16) 0.0554(7) Uani 1 1 d . . .
H50 H 0.0720 0.6600 0.5302 0.066 Uiso 1 1 calc R . .
C51 C -0.0531(2) 0.9765(2) 0.35289(14) 0.0468(6) Uani 1 1 d . . .
C52 C -0.1362(3) 0.9256(3) 0.34485(17) 0.0635(8) Uani 1 1 d . . .
H52 H -0.1157 0.8478 0.3510 0.076 Uiso 1 1 calc R . .
C53 C -0.2519(3) 0.9918(4) 0.3273(2) 0.0933(13) Uani 1 1 d . . .
H53 H -0.3097 0.9580 0.3222 0.112 Uiso 1 1 calc R . .
C54 C -0.2816(4) 1.1065(4) 0.3176(2) 0.0977(14) Uani 1 1 d . . .
H54 H -0.3592 1.1502 0.3058 0.117 Uiso 1 1 calc R . .
C55 C -0.1970(4) 1.1568(3) 0.32516(18) 0.0782(11) Uani 1 1 d . . .
H55 H -0.2176 1.2348 0.3183 0.094 Uiso 1 1 calc R . .
C56 C -0.0807(3) 1.0927(2) 0.34297(15) 0.0573(8) Uani 1 1 d . . .
H56 H -0.0230 1.1266 0.3481 0.069 Uiso 1 1 calc R . .
C44A C 0.5789(13) 0.8994(15) 0.4510(7) 0.145(6) Uani 0.417(6) 1 d PDU B 2
H44D H 0.5389 0.9537 0.4121 0.218 Uiso 0.417(6) 1 calc PR B 2
H44E H 0.6041 0.8259 0.4415 0.218 Uiso 0.417(6) 1 calc PR B 2
H44F H 0.6479 0.9192 0.4600 0.218 Uiso 0.417(6) 1 calc PR B 2
C43A C 0.4940(9) 0.8987(9) 0.5126(6) 0.098(3) Uani 0.417(6) 1 d PDU B 2
H43C H 0.5318 0.8430 0.5524 0.117 Uiso 0.417(6) 1 calc PR B 2
H43D H 0.4675 0.9722 0.5233 0.117 Uiso 0.417(6) 1 calc PR B 2
C15A C 0.217(2) 0.3282(13) 0.2195(16) 0.132(7) Uani 0.253(10) 1 d PDU A 2
H15C H 0.2363 0.2946 0.2673 0.158 Uiso 0.253(10) 1 calc PR A 2
H15D H 0.2620 0.2761 0.1921 0.158 Uiso 0.253(10) 1 calc PR A 2
C16A C 0.082(2) 0.354(3) 0.2107(17) 0.155(9) Uani 0.253(10) 1 d PDU A 2
H16D H 0.0639 0.3845 0.1630 0.232 Uiso 0.253(10) 1 calc PR A 2
H16E H 0.0381 0.4076 0.2366 0.232 Uiso 0.253(10) 1 calc PR A 2
H16F H 0.0580 0.2857 0.2268 0.232 Uiso 0.253(10) 1 calc PR A 2

loop_
_atom_site_aniso_label
_atom_site_aniso_U_11
_atom_site_aniso_U_22
_atom_site_aniso_U_33
_atom_site_aniso_U_23
_atom_site_aniso_U_13
_atom_site_aniso_U_12
S1 0.0433(4) 0.0646(5) 0.0533(4) -0.0180(4) -0.0036(3) -0.0021(3)
S2 0.0582(5) 0.0485(4) 0.0462(4) -0.0058(3) 0.0021(3) -0.0113(3)
O1 0.0837(18) 0.108(2) 0.0548(14) 0.0038(14) -0.0026(13) 0.0006(16)
O2 0.106(2) 0.096(2) 0.0737(17) -0.0080(14) -0.0044(16) -0.0463(18)
O3 0.172(3) 0.081(2) 0.100(2) 0.0107(17) -0.037(2) -0.044(2)
O4 0.0549(13) 0.0629(15) 0.0967(18) -0.0105(13) 0.0071(12) 0.0111(12)
O5 0.0714(16) 0.0557(14) 0.148(3) -0.0134(15) -0.0374(16) -0.0158(12)
O6 0.0600(14) 0.0712(15) 0.1042(19) 0.0002(13) -0.0324(13) -0.0172(12)
O7 0.0802(17) 0.0682(15) 0.0792(17) 0.0129(13) -0.0156(13) -0.0212(13)
O29 0.092(2) 0.144(3) 0.112(2) -0.052(2) -0.0201(19) 0.042(2)
N1 0.0507(14) 0.0508(13) 0.0457(13) -0.0112(10) 0.0013(11) -0.0040(11)
N2 0.077(2) 0.103(3) 0.087(2) -0.0390(19) -0.0229(18) 0.0077(18)
N3 0.0411(12) 0.0377(11) 0.0426(12) -0.0095(9) -0.0010(10) -0.0051(9)
N4 0.110(3) 0.0487(16) 0.109(3) -0.0188(17) -0.026(2) 0.0044(17)
C1 0.0459(15) 0.0580(17) 0.0416(15) -0.0139(12) -0.0017(12) -0.0072(13)
C2 0.0515(17) 0.0581(17) 0.0478(16) -0.0163(13) -0.0017(13) -0.0096(14)
C3 0.0541(17) 0.0548(17) 0.0471(16) -0.0158(13) -0.0040(13) -0.0066(14)
C4 0.0524(17) 0.0575(17) 0.0472(16) -0.0174(13) 0.0027(13) -0.0044(14)
C5 0.071(2) 0.0580(18) 0.0468(17) -0.0127(14) 0.0011(16) -0.0100(16)
C6 0.069(2) 0.0544(18) 0.0616(19) -0.0138(14) 0.0130(17) -0.0235(16)
C7 0.075(3) 0.097(3) 0.089(3) -0.029(2) 0.009(2) -0.037(2)
C8 0.091(3) 0.126(4) 0.130(4) -0.042(3) 0.009(3) -0.051(3)
C9 0.100(4) 0.116(4) 0.133(5) -0.036(3) 0.039(4) -0.063(3)
C10 0.120(4) 0.077(3) 0.105(4) -0.017(2) 0.053(3) -0.042(3)
C11 0.098(3) 0.0567(19) 0.069(2) -0.0120(16) 0.026(2) -0.0232(19)
C12 0.076(2) 0.0547(18) 0.0527(18) -0.0174(14) -0.0015(16) 0.0002(16)
C13 0.079(3) 0.064(2) 0.074(2) -0.0158(18) -0.007(2) 0.0102(19)
C14 0.121(4) 0.057(2) 0.057(2) -0.0122(17) -0.003(2) -0.017(2)
C15 0.089(5) 0.092(4) 0.100(4) -0.007(3) 0.010(4) -0.036(4)
C16 0.110(6) 0.122(6) 0.168(7) -0.040(5) -0.002(5) -0.058(5)
C17 0.070(2) 0.0575(18) 0.0582(19) -0.0189(15) 0.0175(16) -0.0093(16)
C18 0.073(3) 0.099(3) 0.115(3) -0.043(3) 0.020(2) -0.019(2)
C19 0.085(3) 0.144(5) 0.184(7) -0.083(5) 0.062(4) -0.039(3)
C20 0.150(6) 0.148(5) 0.115(5) -0.055(4) 0.076(5) -0.029(5)
C21 0.162(6) 0.118(4) 0.072(3) -0.036(3) 0.033(3) 0.000(4)
C22 0.113(3) 0.099(3) 0.056(2) -0.026(2) 0.017(2) 0.002(3)
C23 0.0628(19) 0.0547(17) 0.0454(16) -0.0116(13) 0.0060(14) -0.0065(15)
C24 0.098(3) 0.078(3) 0.074(2) 0.000(2) -0.021(2) -0.013(2)
C25 0.133(5) 0.099(4) 0.085(3) 0.017(3) -0.027(3) 0.001(3)
C26 0.153(5) 0.080(3) 0.099(4) 0.007(3) 0.034(4) -0.028(3)
C27 0.147(5) 0.097(4) 0.128(5) 0.010(3) 0.001(4) -0.058(4)
C28 0.093(3) 0.085(3) 0.106(3) -0.006(2) -0.007(3) -0.041(2)
C29 0.0441(15) 0.0425(14) 0.0442(14) -0.0140(11) 0.0016(12) -0.0077(12)
C30 0.0408(14) 0.0412(14) 0.0489(15) -0.0130(11) 0.0041(12) -0.0068(11)
C31 0.0422(14) 0.0354(13) 0.0478(15) -0.0094(11) -0.0027(12) -0.0019(11)
C32 0.0416(14) 0.0335(12) 0.0424(14) -0.0094(10) -0.0009(11) -0.0046(11)
C33 0.0436(16) 0.0563(18) 0.0609(18) -0.0200(14) 0.0020(14) -0.0060(14)
C34 0.0396(15) 0.076(2) 0.0603(19) -0.0221(16) 0.0038(14) -0.0103(15)
C35 0.059(2) 0.091(3) 0.075(2) -0.027(2) 0.0170(18) -0.0134(19)
C36 0.071(3) 0.133(4) 0.082(3) -0.028(3) 0.026(2) -0.029(3)
C37 0.068(3) 0.135(4) 0.094(3) -0.005(3) 0.010(2) -0.047(3)
C38 0.068(2) 0.083(3) 0.106(3) 0.000(2) -0.010(2) -0.033(2)
C39 0.0492(18) 0.065(2) 0.079(2) -0.0189(17) 0.0040(16) -0.0172(16)
C40 0.0433(15) 0.0496(16) 0.0520(16) -0.0097(12) -0.0065(13) -0.0055(12)
C41 0.0491(17) 0.0502(17) 0.073(2) -0.0016(16) -0.0164(16) -0.0086(14)
C42 0.059(2) 0.069(2) 0.067(2) -0.0188(16) -0.0119(16) -0.0163(17)
C43 0.065(4) 0.090(4) 0.099(5) -0.013(3) -0.022(3) -0.027(3)
C44 0.080(5) 0.154(8) 0.155(8) -0.067(6) 0.024(5) -0.062(5)
C45 0.0435(14) 0.0411(14) 0.0427(14) -0.0090(11) -0.0002(12) -0.0095(11)
C46 0.0468(15) 0.0399(14) 0.0471(15) -0.0099(11) -0.0017(12) -0.0092(12)
C47 0.0474(16) 0.0547(17) 0.0583(18) -0.0147(14) 0.0073(14) -0.0025(14)
C48 0.060(2) 0.065(2) 0.074(2) -0.0023(17) 0.0215(17) -0.0124(17)
C49 0.077(2) 0.0496(18) 0.080(2) 0.0049(16) 0.0198(19) -0.0117(17)
C50 0.0524(17) 0.0421(15) 0.0600(18) -0.0067(13) 0.0054(14) -0.0032(13)
C51 0.0404(14) 0.0478(15) 0.0422(14) -0.0067(11) -0.0020(12) -0.0009(12)
C52 0.0490(17) 0.068(2) 0.071(2) -0.0140(16) -0.0083(15) -0.0124(15)
C53 0.053(2) 0.110(3) 0.113(3) -0.020(3) -0.025(2) -0.015(2)
C54 0.057(2) 0.114(4) 0.093(3) -0.018(3) -0.025(2) 0.020(2)
C55 0.080(3) 0.059(2) 0.069(2) -0.0106(17) -0.011(2) 0.0189(19)
C56 0.0577(18) 0.0479(16) 0.0550(17) -0.0097(13) -0.0051(14) 0.0005(14)
C44A 0.146(11) 0.187(13) 0.135(10) -0.036(9) -0.019(9) -0.092(10)
C43A 0.085(6) 0.082(5) 0.133(7) -0.013(5) -0.028(5) -0.034(5)
C15A 0.132(10) 0.122(10) 0.128(10) -0.019(8) 0.006(8) -0.029(8)
C16A 0.150(15) 0.143(14) 0.171(15) -0.038(12) -0.024(13) -0.033(12)

loop_
_atom_type_symbol
_atom_type_description
_atom_type_scat_dispersion_real
_atom_type_scat_dispersion_imag
_atom_type_scat_source
C C 0.0033 0.0016 'International Tables Vol C Tables 4.2.6.8 and 6.1.1.4'
H H 0.0000 0.0000 'International Tables Vol C Tables 4.2.6.8 and 6.1.1.4'
N N 0.0061 0.0033 'International Tables Vol C Tables 4.2.6.8 and 6.1.1.4'
O O 0.0106 0.0060 'International Tables Vol C Tables 4.2.6.8 and 6.1.1.4'
S S 0.1246 0.1234 'International Tables Vol C Tables 4.2.6.8 and 6.1.1.4'

loop_
_geom_angle_atom_site_label_1
_geom_angle_atom_site_label_2
_geom_angle_atom_site_label_3
_geom_angle
C1 S1 S2 103.21(11)
C29 S2 S1 102.68(10)
C14 O2 C15A 97.9(10)
C14 O2 C15 121.4(4)
C15A O2 C15 32.7(9)
C42 O5 C43A 114.4(5)
C42 O6 C43 115.2(4)
C1 N1 C4 109.4(2)
C1 N1 C23 125.0(2)
C4 N1 C23 124.9(2)
C29 N3 C32 109.4(2)
C29 N3 C51 125.0(2)
C32 N3 C51 125.6(2)
N1 C1 C2 107.8(2)
N1 C1 S1 122.6(2)
C2 C1 S1 129.4(2)
C1 C2 C3 107.0(3)
C1 C2 C5 127.6(3)
C3 C2 C5 125.4(3)
C4 C3 C2 107.5(3)
C4 C3 C12 123.6(3)
C2 C3 C12 128.4(3)
N1 C4 C3 108.3(3)
N1 C4 C17 122.4(3)
C3 C4 C17 129.2(3)
O1 C5 C2 118.5(3)
O1 C5 C6 119.0(3)
C2 C5 C6 122.5(3)
C7 C6 C11 119.1(4)
C7 C6 C5 122.3(3)
C11 C6 C5 118.4(3)
C6 C7 C8 120.4(4)
C9 C8 C7 120.0(5)
C8 C9 C10 120.6(5)
C9 C10 C11 120.2(5)
C10 C11 C6 119.8(4)
C14 C12 C3 114.2(3)
C14 C12 C13 111.2(3)
C3 C12 C13 116.5(3)
O29 C13 N2 123.7(4)
O29 C13 C12 118.5(4)
N2 C13 C12 117.8(3)
O3 C14 O2 123.5(4)
O3 C14 C12 124.2(4)
O2 C14 C12 112.2(3)
O2 C15 C16 109.2(5)
C22 C17 C18 119.4(4)
C22 C17 C4 121.0(3)
C18 C17 C4 119.6(3)
C17 C18 C19 118.7(5)
C20 C19 C18 119.5(6)
C21 C20 C19 121.8(5)
C20 C21 C22 119.5(6)
C21 C22 C17 121.1(5)
C28 C23 C24 120.8(3)
C28 C23 N1 119.6(3)
C24 C23 N1 119.5(3)
C23 C24 C25 118.4(5)
C26 C25 C24 120.5(5)
C27 C26 C25 119.6(5)
C26 C27 C28 119.9(5)
C23 C28 C27 120.6(5)
N3 C29 C30 108.1(2)
N3 C29 S2 121.18(19)
C30 C29 S2 130.6(2)
C29 C30 C31 107.1(2)
C29 C30 C33 127.3(3)
C31 C30 C33 125.4(2)
C32 C31 C30 107.6(2)
C32 C31 C40 122.9(2)
C30 C31 C40 128.6(2)
C31 C32 N3 107.8(2)
C31 C32 C45 129.8(2)
N3 C32 C45 122.5(2)
O4 C33 C30 119.1(3)
O4 C33 C34 119.2(3)
C30 C33 C34 121.8(3)
C35 C34 C39 118.8(3)
C35 C34 C33 117.9(3)
C39 C34 C33 123.2(3)
C36 C35 C34 119.8(4)
C37 C36 C35 121.1(4)
C38 C37 C36 119.9(4)
C37 C38 C39 120.1(4)
C38 C39 C34 120.3(3)
C42 C40 C31 113.3(2)
C42 C40 C41 109.7(2)
C31 C40 C41 119.1(2)
O7 C41 N4 124.1(3)
O7 C41 C40 119.9(3)
N4 C41 C40 116.0(3)
O5 C42 O6 123.2(3)
O5 C42 C40 118.5(3)
O6 C42 C40 118.1(3)
O6 C43 C44 106.7(5)
C46 C45 C50 117.7(3)
C46 C45 C32 123.3(2)
C50 C45 C32 118.9(2)
C47 C46 C45 121.5(3)
C46 C47 C48 119.7(3)
C49 C48 C47 119.9(3)
C48 C49 C50 120.5(3)
C49 C50 C45 120.7(3)
C52 C51 C56 121.7(3)
C52 C51 N3 120.1(3)
C56 C51 N3 118.2(3)
C51 C52 C53 119.0(3)
C54 C53 C52 120.5(4)
C53 C54 C55 120.0(3)
C54 C55 C56 120.7(4)
C51 C56 C55 118.1(3)
O5 C43A C44A 103.9(9)
O2 C15A C16A 106.6(19)

loop_
_geom_bond_atom_site_label_1
_geom_bond_atom_site_label_2
_geom_bond_distance
S1 C1 1.734(3)
S1 S2 2.0843(12)
S2 C29 1.748(3)
O1 C5 1.229(4)
O2 C14 1.325(5)
O2 C15A 1.447(10)
O2 C15 1.469(6)
O3 C14 1.208(4)
O4 C33 1.228(4)
O5 C42 1.247(4)
O5 C43A 1.473(10)
O6 C42 1.265(4)
O6 C43 1.472(7)
O7 C41 1.219(4)
O29 C13 1.217(4)
N1 C1 1.375(4)
N1 C4 1.380(4)
N1 C23 1.445(4)
N2 C13 1.311(5)
N3 C29 1.375(3)
N3 C32 1.388(3)
N3 C51 1.449(3)
N4 C41 1.322(5)
C1 C2 1.399(4)
C2 C3 1.426(4)
C2 C5 1.477(4)
C3 C4 1.380(4)
C3 C12 1.513(4)
C4 C17 1.470(4)
C5 C6 1.478(5)
C6 C7 1.379(5)
C6 C11 1.390(5)
C7 C8 1.381(6)
C8 C9 1.356(7)
C9 C10 1.370(7)
C10 C11 1.377(6)
C12 C14 1.510(6)
C12 C13 1.536(5)
C15 C16 1.480(7)
C17 C22 1.385(5)
C17 C18 1.385(5)
C18 C19 1.413(7)
C19 C20 1.374(9)
C20 C21 1.340(9)
C21 C22 1.382(6)
C23 C28 1.358(5)
C23 C24 1.370(5)
C24 C25 1.397(6)
C25 C26 1.381(8)
C26 C27 1.362(8)
C27 C28 1.380(6)
C29 C30 1.396(4)
C30 C31 1.426(4)
C30 C33 1.474(4)
C31 C32 1.388(4)
C31 C40 1.524(4)
C32 C45 1.475(4)
C33 C34 1.495(4)
C34 C35 1.387(5)
C34 C39 1.389(5)
C35 C36 1.371(6)
C36 C37 1.368(7)
C37 C38 1.362(6)
C38 C39 1.385(5)
C40 C42 1.521(4)
C40 C41 1.528(4)
C43 C44 1.523(8)
C45 C46 1.385(4)
C45 C50 1.399(4)
C46 C47 1.381(4)
C47 C48 1.381(4)
C48 C49 1.372(5)
C49 C50 1.378(4)
C51 C52 1.362(4)
C51 C56 1.388(4)
C52 C53 1.389(5)
C53 C54 1.368(6)
C54 C55 1.369(6)
C55 C56 1.389(5)
C44A C43A 1.501(9)
C15A C16A 1.531(10)

loop_
_geom_torsion_atom_site_label_1
_geom_torsion_atom_site_label_2
_geom_torsion_atom_site_label_3
_geom_torsion_atom_site_label_4
_geom_torsion
C1 S1 S2 C29 -89.02(14)
C4 N1 C1 C2 0.0(3)
C23 N1 C1 C2 -171.1(3)
C4 N1 C1 S1 177.2(2)
C23 N1 C1 S1 6.1(4)
S2 S1 C1 N1 -80.8(2)
S2 S1 C1 C2 95.8(3)
N1 C1 C2 C3 0.0(3)
S1 C1 C2 C3 -177.0(2)
N1 C1 C2 C5 178.0(3)
S1 C1 C2 C5 1.1(5)
C1 C2 C3 C4 0.0(3)
C5 C2 C3 C4 -178.1(3)
C1 C2 C3 C12 -171.7(3)
C5 C2 C3 C12 10.2(5)
C1 N1 C4 C3 0.0(3)
C23 N1 C4 C3 171.1(3)
C1 N1 C4 C17 176.3(3)
C23 N1 C4 C17 -12.5(5)
C2 C3 C4 N1 0.0(3)
C12 C3 C4 N1 172.2(3)
C2 C3 C4 C17 -176.0(3)
C12 C3 C4 C17 -3.9(6)
C1 C2 C5 O1 -140.6(4)
C3 C2 C5 O1 37.1(5)
C1 C2 C5 C6 42.2(5)
C3 C2 C5 C6 -140.1(3)
O1 C5 C6 C7 -149.5(4)
C2 C5 C6 C7 27.6(5)
O1 C5 C6 C11 25.2(5)
C2 C5 C6 C11 -157.7(3)
C11 C6 C7 C8 -1.0(6)
C5 C6 C7 C8 173.7(4)
C6 C7 C8 C9 1.0(7)
C7 C8 C9 C10 0.3(8)
C8 C9 C10 C11 -1.5(8)
C9 C10 C11 C6 1.5(6)
C7 C6 C11 C10 -0.3(5)
C5 C6 C11 C10 -175.2(3)
C4 C3 C12 C14 -134.2(3)
C2 C3 C12 C14 36.2(5)
C4 C3 C12 C13 93.9(4)
C2 C3 C12 C13 -95.7(4)
C14 C12 C13 O29 95.6(5)
C3 C12 C13 O29 -131.2(4)
C14 C12 C13 N2 -85.4(4)
C3 C12 C13 N2 47.8(5)
C15A O2 C14 O3 -13.0(14)
C15 O2 C14 O3 11.4(6)
C15A O2 C14 C12 164.6(14)
C15 O2 C14 C12 -171.0(4)
C3 C12 C14 O3 -141.5(4)
C13 C12 C14 O3 -7.1(5)
C3 C12 C14 O2 40.9(4)
C13 C12 C14 O2 175.3(3)
C14 O2 C15 C16 -89.6(7)
C15A O2 C15 C16 -40(2)
N1 C4 C17 C22 -56.6(5)
C3 C4 C17 C22 119.0(4)
N1 C4 C17 C18 126.1(4)
C3 C4 C17 C18 -58.4(5)
C22 C17 C18 C19 -0.5(6)
C4 C17 C18 C19 176.9(4)
C17 C18 C19 C20 -0.4(8)
C18 C19 C20 C21 1.1(10)
C19 C20 C21 C22 -1.0(10)
C20 C21 C22 C17 0.1(9)
C18 C17 C22 C21 0.6(7)
C4 C17 C22 C21 -176.8(4)
C1 N1 C23 C28 95.5(4)
C4 N1 C23 C28 -74.3(4)
C1 N1 C23 C24 -84.5(4)
C4 N1 C23 C24 105.8(4)
C28 C23 C24 C25 0.4(6)
N1 C23 C24 C25 -179.6(4)
C23 C24 C25 C26 -0.6(8)
C24 C25 C26 C27 -0.2(9)
C25 C26 C27 C28 1.1(9)
C24 C23 C28 C27 0.5(7)
N1 C23 C28 C27 -179.5(4)
C26 C27 C28 C23 -1.3(9)
C32 N3 C29 C30 -0.9(3)
C51 N3 C29 C30 178.9(2)
C32 N3 C29 S2 175.94(18)
C51 N3 C29 S2 -4.3(4)
S1 S2 C29 N3 -68.5(2)
S1 S2 C29 C30 107.5(3)
N3 C29 C30 C31 -0.2(3)
S2 C29 C30 C31 -176.5(2)
N3 C29 C30 C33 175.2(3)
S2 C29 C30 C33 -1.2(5)
C29 C30 C31 C32 1.1(3)
C33 C30 C31 C32 -174.4(3)
C29 C30 C31 C40 -168.2(3)
C33 C30 C31 C40 16.4(4)
C30 C31 C32 N3 -1.6(3)
C40 C31 C32 N3 168.4(2)
C30 C31 C32 C45 177.9(3)
C40 C31 C32 C45 -12.1(4)
C29 N3 C32 C31 1.5(3)
C51 N3 C32 C31 -178.2(2)
C29 N3 C32 C45 -178.0(2)
C51 N3 C32 C45 2.3(4)
C29 C30 C33 O4 -148.2(3)
C31 C30 C33 O4 26.4(5)
C29 C30 C33 C34 32.1(5)
C31 C30 C33 C34 -153.4(3)
O4 C33 C34 C35 34.6(5)
C30 C33 C34 C35 -145.6(3)
O4 C33 C34 C39 -141.3(3)
C30 C33 C34 C39 38.4(5)
C39 C34 C35 C36 -2.1(5)
C33 C34 C35 C36 -178.2(4)
C34 C35 C36 C37 1.4(7)
C35 C36 C37 C38 -0.1(7)
C36 C37 C38 C39 -0.5(7)
C37 C38 C39 C34 -0.2(6)
C35 C34 C39 C38 1.5(5)
C33 C34 C39 C38 177.4(3)
C32 C31 C40 C42 -133.7(3)
C30 C31 C40 C42 34.1(4)
C32 C31 C40 C41 95.1(3)
C30 C31 C40 C41 -97.1(4)
C42 C40 C41 O7 88.5(4)
C31 C40 C41 O7 -138.8(3)
C42 C40 C41 N4 -91.8(3)
C31 C40 C41 N4 40.9(4)
C43A O5 C42 O6 -8.8(7)
C43A O5 C42 C40 166.1(6)
C43 O6 C42 O5 3.3(6)
C43 O6 C42 C40 -171.6(4)
C31 C40 C42 O5 41.1(4)
C41 C40 C42 O5 176.7(3)
C31 C40 C42 O6 -143.8(3)
C41 C40 C42 O6 -8.1(4)
C42 O6 C43 C44 -82.0(7)
C31 C32 C45 C46 138.1(3)
N3 C32 C45 C46 -42.5(4)
C31 C32 C45 C50 -42.3(4)
N3 C32 C45 C50 137.1(3)
C50 C45 C46 C47 0.2(4)
C32 C45 C46 C47 179.8(3)
C45 C46 C47 C48 -1.2(5)
C46 C47 C48 C49 1.8(6)
C47 C48 C49 C50 -1.6(6)
C48 C49 C50 C45 0.6(6)
C46 C45 C50 C49 0.0(5)
C32 C45 C50 C49 -179.6(3)
C29 N3 C51 C52 109.5(3)
C32 N3 C51 C52 -70.9(4)
C29 N3 C51 C56 -73.1(3)
C32 N3 C51 C56 106.5(3)
C56 C51 C52 C53 -1.0(5)
N3 C51 C52 C53 176.3(3)
C51 C52 C53 C54 0.7(6)
C52 C53 C54 C55 -0.1(7)
C53 C54 C55 C56 -0.2(6)
C52 C51 C56 C55 0.7(4)
N3 C51 C56 C55 -176.7(3)
C54 C55 C56 C51 -0.1(5)
C42 O5 C43A C44A 97.3(10)
C14 O2 C15A C16A 161(2)
C15 O2 C15A C16A 21.8(15)

loop_
_platon_squeeze_void_nr
_platon_squeeze_void_average_x
_platon_squeeze_void_average_y
_platon_squeeze_void_average_z
_platon_squeeze_void_volume
_platon_squeeze_void_count_electrons
_platon_squeeze_void_content
1 0.000 0.500 0.000 450 109 ' '
